data_2007238
loop_
_publ_author_name
'Loss, Sandra'
'R\"ohr, Caroline'

_publ_section_title
;
 Lithium Hexafluoroarsenate Monohydrate, LiAsF~6~.H~2~O
;
_journal_issue 5
_journal_name_full 'Acta Crystallographica Section C'
_journal_page_first 567
_journal_page_last 569
_journal_paper_doi 10.1107/S0108270197015497
_journal_volume 54
_journal_year 1998
_chemical_formula_moiety LiAsF~6~.H~2~O
_chemical_formula_sum 'As F6 H2 Li O'
_chemical_formula_weight 213.88
_chemical_name_systematic
;
                                  lithium hexafluoro arsenate monohydrate
;
_space_group_IT_number 74
_symmetry_cell_setting orthorhombic
_symmetry_space_group_name_Hall '-I 2b 2'
_symmetry_space_group_name_H-M 'I m m a'
_audit_creation_method SHELXL
_cell_angle_alpha 90.00
_cell_angle_beta 90.00
_cell_angle_gamma 90.00
_cell_formula_units_Z 4
_cell_length_a 7.4845(9)
_cell_length_b 10.4936(10)
_cell_length_c 6.2217(5)
_cell_measurement_reflns_used 25
_cell_measurement_temperature 293(2)
_cell_measurement_theta_max 31.2
_cell_measurement_theta_min 13.2
_cell_volume 488.65(8)
_computing_cell_refinement 'Fa. Enraf-Nonius???'
_computing_data_collection 'Fa. Enraf-Nonius???'
_computing_data_reduction 'HELENA (Spek, 1993)'
_computing_molecular_graphics
;
ORTEP (Johnson, 1968), DRAWXTL (Finger & Kroeker, 1997)
;
_computing_publication_material SHELXL93
_computing_structure_refinement 'SHELXL93 (Sheldrick, 1993)'
_computing_structure_solution ???
_diffrn_ambient_temperature 293(2)
_diffrn_measurement_device 'Enraf-Nonius CAD-4'
_diffrn_measurement_method \w/2\q
_diffrn_radiation_monochromator graphite
_diffrn_radiation_source 'fine-focus sealed tube'
_diffrn_radiation_type MoK\a
_diffrn_radiation_wavelength 0.71070
_diffrn_reflns_av_sigmaI/netI 0.0244
_diffrn_reflns_limit_h_max 0
_diffrn_reflns_limit_h_min -12
_diffrn_reflns_limit_k_max 16
_diffrn_reflns_limit_k_min 0
_diffrn_reflns_limit_l_max 0
_diffrn_reflns_limit_l_min -10
_diffrn_reflns_number 593
_diffrn_reflns_theta_max 34.92
_diffrn_reflns_theta_min 3.81
_diffrn_standards_decay_% none
_diffrn_standards_interval_time 720
_diffrn_standards_number 3
_exptl_absorpt_coefficient_mu 7.011
_exptl_absorpt_correction_T_max 0.496
_exptl_absorpt_correction_T_min 0.387
_exptl_absorpt_correction_type psi-scans
_exptl_absorpt_process_details '(DATCOR; Reibenspies, 1989)'
_exptl_crystal_colour colourless
_exptl_crystal_density_diffrn 2.907
_exptl_crystal_description ellipsoid
_exptl_crystal_F_000 400
_exptl_crystal_size_max 0.2
_exptl_crystal_size_mid 0.1
_exptl_crystal_size_min 0.1
_refine_diff_density_max 1.016
_refine_diff_density_min -0.751
_refine_ls_extinction_coef 0.0153(15)
_refine_ls_extinction_method SHELXL93_(Sheldrick,_1993)
_refine_ls_goodness_of_fit_all 1.085
_refine_ls_goodness_of_fit_obs 1.122
_refine_ls_hydrogen_treatment refall
_refine_ls_matrix_type full
_refine_ls_number_parameters 32
_refine_ls_number_reflns 593
_refine_ls_number_restraints 0
_refine_ls_restrained_S_all 1.085
_refine_ls_restrained_S_obs 1.122
_refine_ls_R_factor_all 0.0381
_refine_ls_R_factor_obs .0210
_refine_ls_shift/esd_max <0.001
_refine_ls_shift/esd_mean <0.001
_refine_ls_structure_factor_coef Fsqd
_refine_ls_weighting_details 'w = 1/[\s^2^(Fo^2^)+(0.0324P)^2^+0.0132P] where P=(Fo^2^+2Fc^2^)/3'
_refine_ls_weighting_scheme calc
_refine_ls_wR_factor_all 0.0558
_refine_ls_wR_factor_obs .0507
_reflns_number_observed 465
_reflns_number_total 593
_reflns_observed_criterion I>2sigma(I)
_cod_data_source_file jz1259.cif
_cod_data_source_block LiAsF~6~H~2~O
_cod_depositor_comments
;
The following automatic conversions were performed:

'_refine_ls_weighting_scheme' value 'calc w =
1/[\s^2^(Fo^2^)+(0.0324P)^2^+0.0132P] where P=(Fo^2^+2Fc^2^)/3' was
changed to 'calc'. New tag '_refine_ls_weighting_details' was
created. The value of the new tag was set to 'w =
1/[\s^2^(Fo^2^)+(0.0324P)^2^+0.0132P] where P=(Fo^2^+2Fc^2^)/3'.

Automatic conversion script
Id: cif_fix_values 3143 2015-03-26 13:38:13Z robertas 
;
_cod_original_formula_sum 'H2 As F6 Li O'
_cod_database_code 2007238

loop_
_symmetry_equiv_pos_as_xyz
'x, y, z'
'x, -y, -z'
'x, y+1/2, -z'
'x, -y+1/2, z'
'x+1/2, y+1/2, z+1/2'
'x+1/2, -y+1/2, -z+1/2'
'x+1/2, y+1, -z+1/2'
'x+1/2, -y+1, z+1/2'
'-x, -y, -z'
'-x, y, z'
'-x, -y-1/2, z'
'-x, y-1/2, -z'
'-x+1/2, -y+1/2, -z+1/2'
'-x+1/2, y+1/2, z+1/2'
'-x+1/2, -y, z+1/2'
'-x+1/2, y, -z+1/2'

loop_
_atom_site_aniso_label
_atom_site_aniso_U_11
_atom_site_aniso_U_22
_atom_site_aniso_U_33
_atom_site_aniso_U_12
_atom_site_aniso_U_13
_atom_site_aniso_U_23
As .01456(14) .01241(14) .01637(15) .000 .000 .00217(8)
O1 .0233(10) .0177(9) .0258(11) .000 .000 .000
F1 .0402(8) .0346(6) .0186(6) .000 .000 -.0040(6)
F2 .0225(4) .0232(4) .0395(5) -.0087(4) .0005(4) -.0083(4)
Li .022(3) .027(2) .033(3) .000 .003(2) .000

loop_
_atom_site_label
_atom_site_fract_x
_atom_site_fract_y
_atom_site_fract_z
_atom_site_U_iso_or_equiv
_atom_site_thermal_displace_type
_atom_site_calc_flag
_atom_site_refinement_flags
_atom_site_occupancy
_atom_site_disorder_group
_atom_site_type_symbol
As .0000 .0000 .0000 .01445(11) Uani d S 1 . As
O1 .0000 .2500 .5796(4) .0223(4) Uani d S 1 . O
H1 .0000 .193(4) .489(5) .040(12) Uiso d S 1 . H
F1 .0000 .0318(2) .2690(2) .0312(3) Uani d S 1 . F
F2 .16259(14) .61379(10) .0383(2) .0284(2) Uani d . 1 . F
Li .2500 .2500 .7500 .0273(11) Uani d S 1 . Li

loop_
_atom_type_symbol
_atom_type_description
_atom_type_scat_dispersion_real
_atom_type_scat_dispersion_imag
_atom_type_scat_source
Li Li -0.0003 0.0001 'International Tables Vol C Tables 4.2.6.8 and 6.1.1.4'
As As 0.0499 2.0058 'International Tables Vol C Tables 4.2.6.8 and 6.1.1.4'
F F 0.0171 0.0103 'International Tables Vol C Tables 4.2.6.8 and 6.1.1.4'
H H 0.0000 0.0000 'International Tables Vol C Tables 4.2.6.8 and 6.1.1.4'
O O 0.0106 0.0060 'International Tables Vol C Tables 4.2.6.8 and 6.1.1.4'

loop_
_geom_angle_atom_site_label_1
_geom_angle_atom_site_label_2
_geom_angle_atom_site_label_3
_geom_angle_site_symmetry_1
_geom_angle_site_symmetry_3
_geom_angle
_geom_angle_publ_flag
F1 As F1 . 9 180.0 y
F1 As F2 . 11_565 90.01(5) y
F1 As F2 9 11_565 89.99(5) y
F1 As F2 . 3_545 89.99(5) ?
F1 As F2 9 3_545 90.01(5) ?
F2 As F2 11_565 3_545 180.0 y
F1 As F2 . 12 89.99(5) ?
F1 As F2 9 12 90.01(5) ?
F2 As F2 11_565 12 90.03(8) y
F2 As F2 3_545 12 89.97(8) y
F1 As F2 . 4 90.01(5) ?
F1 As F2 9 4 89.99(5) ?
F2 As F2 11_565 4 89.97(8) ?
F2 As F2 3_545 4 90.03(8) ?
F2 As F2 12 4 180.0 ?
Li O1 Li . 6_456 120.92(12) ?
As F2 Li 3 2_566 142.92(7) ?
F2 Li F2 14_545 2_566 180.0 ?
F2 Li F2 14_545 15_565 88.36(7) ?
F2 Li F2 2_566 15_565 91.64(7) ?
F2 Li F2 14_545 3_546 91.64(7) ?
F2 Li F2 2_566 3_546 88.36(7) ?
F2 Li F2 15_565 3_546 180.0 ?
F2 Li O1 14_545 . 87.76(5) ?
F2 Li O1 2_566 . 92.24(5) ?
F2 Li O1 15_565 . 87.76(5) ?
F2 Li O1 3_546 . 92.24(5) ?
F2 Li O1 14_545 13_556 92.24(5) ?
F2 Li O1 2_566 13_556 87.76(5) ?
F2 Li O1 15_565 13_556 92.24(5) ?
F2 Li O1 3_546 13_556 87.76(5) ?
O1 Li O1 . 13_556 180.0 ?

loop_
_geom_bond_atom_site_label_1
_geom_bond_atom_site_label_2
_geom_bond_site_symmetry_2
_geom_bond_distance
_geom_bond_publ_flag
As F1 . 1.707(2) y
As F1 9 1.707(2) ?
As F2 11_565 1.7215(10) y
As F2 3_545 1.7215(10) ?
As F2 12 1.7215(10) ?
As F2 4 1.7215(10) ?
O1 Li . 2.1507(12) y
O1 Li 6_456 2.1507(12) ?
F2 As 3 1.7215(10) ?
F2 Li 2_566 2.0509(10) ?
Li F2 14_545 2.0509(10) y
Li F2 2_566 2.0509(10) ?
Li F2 15_565 2.0509(10) ?
Li F2 3_546 2.0509(10) ?
Li O1 13_556 2.1507(13) ?
